data_7042838
loop_
_publ_author_name
'Xie, Zhen-ni'
'Mei, Lei'
'Wu, Qunyan'
'Hu, Kong-qiu'
'Xia, Liang-Shu'
'Chai, Zhifang'
'Shi, Weiqun'

_publ_section_title
;
 Temperature-induced Reversible Single-Crystal-to-Single-Crystal
 Isomerisation of Uranyl Polyrotaxane: An Exquisite Case of Coordination
 Variability of Uranyl Center
;
_journal_name_full 'Dalton Trans.'
_journal_paper_doi 10.1039/C7DT01034F
_journal_year 2017
_chemical_formula_sum 'C108 H112 Br2 N52 O34 U'
_chemical_formula_weight 3080.34
_chemical_name_systematic
;
 ?
;
_space_group_crystal_system triclinic
_space_group_IT_number 2
_space_group_name_Hall '-P 1'
_space_group_name_H-M_alt 'P -1'
_symmetry_space_group_name_Hall '-P 1'
_symmetry_space_group_name_H-M 'P -1'
_atom_sites_solution_hydrogens geom
_audit_creation_method SHELXL-2014
_audit_update_record
;
2017-02-22 deposited with the CCDC.
2017-05-01 downloaded from the CCDC.
;
_cell_angle_alpha 90.387(3)
_cell_angle_beta 98.122(4)
_cell_angle_gamma 94.716(4)
_cell_formula_units_Z 1
_cell_length_a 12.6946(10)
_cell_length_b 14.7727(11)
_cell_length_c 17.0721(12)
_cell_measurement_reflns_used 9978
_cell_measurement_temperature 170(2)
_cell_measurement_theta_max 27.69
_cell_measurement_theta_min 3.00
_cell_volume 3158.2(4)
_computing_cell_refinement 'Bruker SAINT'
_computing_data_collection 'Bruker APEX3'
_computing_data_reduction 'Bruker SAINT'
_computing_molecular_graphics 'Bruker SHELXTL'
_computing_publication_material 'Bruker SHELXTL'
_computing_structure_refinement 'SHELXL-2014 (Sheldrick, 2014)'
_computing_structure_solution 'SHELXS-97 (Sheldrick 2008)'
_diffrn_ambient_temperature 170(2)
_diffrn_measured_fraction_theta_full 0.994
_diffrn_measured_fraction_theta_max 0.990
_diffrn_measurement_device_type 'Bruker APEX-II CCD'
_diffrn_measurement_method '\f and \w scans'
_diffrn_radiation_type MoK\a
_diffrn_radiation_wavelength 0.71073
_diffrn_reflns_av_R_equivalents 0.0585
_diffrn_reflns_av_unetI/netI 0.0551
_diffrn_reflns_Laue_measured_fraction_full 0.994
_diffrn_reflns_Laue_measured_fraction_max 0.990
_diffrn_reflns_limit_h_max 16
_diffrn_reflns_limit_h_min -16
_diffrn_reflns_limit_k_max 19
_diffrn_reflns_limit_k_min -19
_diffrn_reflns_limit_l_max 22
_diffrn_reflns_limit_l_min -22
_diffrn_reflns_number 56722
_diffrn_reflns_point_group_measured_fraction_full 0.994
_diffrn_reflns_point_group_measured_fraction_max 0.990
_diffrn_reflns_theta_full 25.242
_diffrn_reflns_theta_max 27.485
_diffrn_reflns_theta_min 2.998
_exptl_absorpt_coefficient_mu 2.018
_exptl_crystal_colour yellow
_exptl_crystal_density_diffrn 1.620
_exptl_crystal_description block
_exptl_crystal_F_000 1558
_refine_diff_density_max 3.034
_refine_diff_density_min -2.991
_refine_diff_density_rms 0.176
_refine_ls_extinction_coef 0.0075(7)
_refine_ls_extinction_expression Fc^*^=kFc[1+0.001xFc^2^\l^3^/sin(2\q)]^-1/4^
_refine_ls_extinction_method SHELXL
_refine_ls_goodness_of_fit_ref 1.114
_refine_ls_hydrogen_treatment constr
_refine_ls_matrix_type full
_refine_ls_number_parameters 918
_refine_ls_number_reflns 14362
_refine_ls_number_restraints 48
_refine_ls_restrained_S_all 1.116
_refine_ls_R_factor_all 0.1163
_refine_ls_R_factor_gt 0.0973
_refine_ls_shift/su_max 0.000
_refine_ls_shift/su_mean 0.000
_refine_ls_structure_factor_coef Fsqd
_refine_ls_weighting_details 'w=1/[\s^2^(Fo^2^)+(0.0791P)^2^+42.3265P] where P=(Fo^2^+2Fc^2^)/3'
_refine_ls_weighting_scheme calc
_refine_ls_wR_factor_gt 0.2330
_refine_ls_wR_factor_ref 0.2472
_reflns_Friedel_coverage 0.000
_reflns_number_gt 12235
_reflns_number_total 14362
_reflns_threshold_expression 'I > 2\s(I)'
_cod_data_source_file c7dt01034f2.cif
_cod_data_source_block 6-IMS-170K
_cod_database_code 7042838
_shelx_space_group_comment
;
The symmetry employed for this shelxl refinement is uniquely defined
by the following loop, which should always be used as a source of
symmetry information in preference to the above space-group names.
They are only intended as comments.
;
_shelxl_version_number 2014-3

loop_
_space_group_symop_operation_xyz
'x, y, z'
'-x, -y, -z'

loop_
_atom_site_label
_atom_site_type_symbol
_atom_site_fract_x
_atom_site_fract_y
_atom_site_fract_z
_atom_site_U_iso_or_equiv
_atom_site_adp_type
_atom_site_occupancy
_atom_site_site_symmetry_order
_atom_site_calc_flag
_atom_site_refinement_flags_posn
_atom_site_refinement_flags_adp
_atom_site_refinement_flags_occupancy
_atom_site_disorder_assembly
_atom_site_disorder_group
U1 U 0.5000 1.0000 0.5000 0.03407(17) Uani 1 2 d S . P . .
Br1 Br 0.5443(3) 0.6139(3) 0.8790(2) 0.214(2) Uani 1 1 d . . . . .
N9 N 0.1347(5) 0.7133(4) 1.0305(4) 0.0268(13) Uani 1 1 d . . . . .
O7 O 0.2284(19) 0.9652(16) 0.5212(14) 0.113(8) Uani 0.588(18) 1 d . U P A 1
N5 N -0.2768(5) 0.8994(4) 0.7974(4) 0.0274(13) Uani 1 1 d . . . . .
N14 N -0.3394(5) 1.1296(4) 1.0149(4) 0.0276(13) Uani 1 1 d . . . . .
N16 N 0.6981(5) 0.5684(4) 0.3234(4) 0.0279(13) Uani 1 1 d . . . . .
N8 N 0.1977(5) 0.7691(4) 0.9097(4) 0.0271(13) Uani 1 1 d . . . . .
N15 N 0.6335(5) 0.4527(4) 0.3884(4) 0.0254(12) Uani 1 1 d . . . . .
N7 N 0.0266(5) 0.7622(4) 0.8562(4) 0.0245(12) Uani 1 1 d . . . . .
N24 N 0.9161(5) 0.5896(5) 0.2310(4) 0.0305(14) Uani 1 1 d . . . . .
N10 N -0.0307(5) 0.6820(4) 0.9702(4) 0.0267(13) Uani 1 1 d . . . . .
N6 N -0.1507(5) 0.8042(5) 0.8063(4) 0.0284(13) Uani 1 1 d . . . . .
N13 N -0.3794(5) 0.9932(4) 0.9586(4) 0.0297(14) Uani 1 1 d . . . . .
N12 N -0.3182(5) 0.8488(4) 0.9259(4) 0.0285(13) Uani 1 1 d . . . . .
N4 N -0.3207(5) 1.0478(4) 0.8358(4) 0.0269(13) Uani 1 1 d . . . . .
N26 N 0.7450(5) 0.3581(4) 0.3196(4) 0.0287(13) Uani 1 1 d . . . . .
N23 N 1.0717(6) 0.6552(5) 0.2858(4) 0.0335(15) Uani 1 1 d . . . . .
N25 N 0.7786(5) 0.4685(5) 0.2365(4) 0.0292(13) Uani 1 1 d . . . . .
N17 N 0.8280(5) 0.6926(5) 0.3076(4) 0.0311(14) Uani 1 1 d . . . . .
O4 O 0.3717(14) 1.0919(13) 0.5680(9) 0.038(4) Uani 0.412(18) 1 d . U P A 2
N3 N -0.2688(5) 1.1804(4) 0.8954(4) 0.0272(13) Uani 1 1 d . . . . .
N20 N 1.2228(6) 0.7384(4) 0.5684(4) 0.0335(15) Uani 1 1 d . . . . .
N11 N -0.2006(5) 0.7453(4) 0.9301(4) 0.0270(13) Uani 1 1 d . . . . .
C33 C -0.3538(5) 1.0391(5) 1.0298(5) 0.0278(16) Uani 1 1 d . . . . .
N18 N 0.9821(6) 0.7695(5) 0.3520(5) 0.0400(17) Uani 1 1 d . . . . .
N19 N 1.1351(7) 0.7825(5) 0.4548(5) 0.045(2) Uani 1 1 d . . . . .
C45 C 0.6831(6) 0.4939(5) 0.2649(4) 0.0256(14) Uani 1 1 d . . . . .
H45 H 0.6254 0.5041 0.2203 0.031 Uiso 1 1 calc R U . . .
C17 C 0.0691(6) 1.0857(5) 0.8434(4) 0.0249(15) Uani 1 1 d . . . . .
H17A H -0.0056 1.0899 0.8183 0.030 Uiso 1 1 calc R U . . .
H17B H 0.0949 1.1451 0.8692 0.030 Uiso 1 1 calc R U . . .
C44 C 0.6580(6) 0.5445(5) 0.3904(5) 0.0284(16) Uani 1 1 d . . . . .
C41 C 1.0243(6) 0.5784(5) 0.2474(4) 0.0289(16) Uani 1 1 d . . . . .
C18 C 0.0703(6) 1.0142(5) 0.9057(4) 0.0258(15) Uani 1 1 d . . . . .
H18A H 0.1447 1.0092 0.9309 0.031 Uiso 1 1 calc R U . . .
H18B H 0.0429 0.9547 0.8805 0.031 Uiso 1 1 calc R U . . .
C22 C -0.3314(6) 0.9791(5) 0.7740(5) 0.0285(15) Uani 1 1 d . . . . .
H22A H -0.3028 1.0056 0.7274 0.034 Uiso 1 1 calc R U . . .
H22B H -0.4082 0.9606 0.7578 0.034 Uiso 1 1 calc R U . . .
C25 C 0.1273(6) 0.8025(5) 0.8511(4) 0.0255(15) Uani 1 1 d . . . . .
C31 C -0.3941(6) 1.0535(5) 0.8924(5) 0.0285(16) Uani 1 1 d . . . . .
H31 H -0.4699 1.0486 0.8660 0.034 Uiso 1 1 calc R U . . .
C28 C 0.0326(6) 0.6829(5) 0.9063(4) 0.0253(14) Uani 1 1 d . . . . .
H28 H 0.0187 0.6251 0.8743 0.030 Uiso 1 1 calc R U . . .
C23 C -0.1802(6) 0.8846(5) 0.7759(4) 0.0266(15) Uani 1 1 d . . . . .
N2 N 0.8178(8) 0.6757(5) 0.6210(5) 0.054(3) Uani 1 1 d . . . . .
C46 C 0.6523(6) 0.4115(5) 0.3148(5) 0.0276(15) Uani 1 1 d . . . . .
H46 H 0.5864 0.3759 0.2882 0.033 Uiso 1 1 calc R U . . .
C19 C 0.0028(6) 1.0363(5) 0.9683(4) 0.0265(15) Uani 1 1 d . . . . .
H19A H -0.0705 1.0443 0.9423 0.032 Uiso 1 1 calc R U . . .
H19B H 0.0323 1.0948 0.9945 0.032 Uiso 1 1 calc R U . . .
C14 C 0.0916(8) 1.0154(5) 0.7186(5) 0.0343(18) Uani 1 1 d . . . . .
H14 H 0.0202 0.9893 0.7165 0.041 Uiso 1 1 calc R U . . .
C32 C -0.3612(6) 1.1487(5) 0.9316(4) 0.0259(15) Uani 1 1 d . . . . .
H32 H -0.4198 1.1902 0.9205 0.031 Uiso 1 1 calc R U . . .
C40 C 0.8929(6) 0.6803(5) 0.2453(4) 0.0287(16) Uani 1 1 d . . . . .
H40 H 0.8622 0.7089 0.1951 0.034 Uiso 1 1 calc R U . . .
C20 C -0.2213(6) 1.2736(5) 0.9041(5) 0.0288(16) Uani 1 1 d . . . . .
H20A H -0.1939 1.2915 0.8545 0.035 Uiso 1 1 calc R U . . .
H20B H -0.2773 1.3141 0.9123 0.035 Uiso 1 1 calc R U . . .
C30 C -0.3180(6) 0.8263(5) 0.8433(4) 0.0252(14) Uani 1 1 d . . . . .
H30 H -0.3893 0.7989 0.8178 0.030 Uiso 1 1 calc R U . . .
C39 C 1.0022(7) 0.7289(5) 0.2789(5) 0.0321(17) Uani 1 1 d . . . . .
H39 H 1.0258 0.7762 0.2419 0.039 Uiso 1 1 calc R U . . .
C27 C 0.1502(6) 0.6947(5) 0.9501(4) 0.0240(14) Uani 1 1 d . . . . .
H27 H 0.1878 0.6383 0.9460 0.029 Uiso 1 1 calc R U . . .
C36 C -0.1458(6) 0.6672(5) 0.9603(5) 0.0290(16) Uani 1 1 d . . . . .
H36A H -0.1682 0.6509 1.0120 0.035 Uiso 1 1 calc R U . . .
H36B H -0.1686 0.6149 0.9235 0.035 Uiso 1 1 calc R U . . .
C47 C 0.8135(6) 0.3901(5) 0.2689(4) 0.0266(15) Uani 1 1 d . . . . .
C2 C 0.6485(8) 0.7748(6) 0.6263(5) 0.043(2) Uani 1 1 d . . . . .
C43 C 0.8399(6) 0.5224(6) 0.1869(4) 0.0309(16) Uani 1 1 d . . . . .
H43A H 0.7907 0.5539 0.1481 0.037 Uiso 1 1 calc R U . . .
H43B H 0.8789 0.4819 0.1570 0.037 Uiso 1 1 calc R U . . .
C3 C 0.7317(8) 0.8076(6) 0.5876(5) 0.043(2) Uani 1 1 d . . . . .
H3 H 0.7300 0.8645 0.5622 0.051 Uiso 1 1 calc R U . . .
C37 C 0.0299(6) 0.7030(5) 1.0417(4) 0.0260(15) Uani 1 1 d . . . . .
C26 C 0.3100(6) 0.8015(5) 0.9227(5) 0.0306(16) Uani 1 1 d . . . . .
H26A H 0.3295 0.8268 0.8726 0.037 Uiso 1 1 calc R U . . .
H26B H 0.3525 0.7490 0.9358 0.037 Uiso 1 1 calc R U . . .
C34 C -0.4024(6) 0.8963(5) 0.9527(5) 0.0312(16) Uani 1 1 d . . . . .
H34A H -0.4691 0.8823 0.9154 0.037 Uiso 1 1 calc R U . . .
H34B H -0.4150 0.8733 1.0051 0.037 Uiso 1 1 calc R U . . .
C35 C -0.2597(6) 0.7918(5) 0.9749(5) 0.0279(15) Uani 1 1 d . . . . .
C24 C -0.0576(6) 0.7627(6) 0.7892(4) 0.0298(16) Uani 1 1 d . . . . .
H24A H -0.0290 0.7955 0.7454 0.036 Uiso 1 1 calc R U . . .
H24B H -0.0791 0.6992 0.7709 0.036 Uiso 1 1 calc R U . . .
C29 C -0.2316(6) 0.7576(5) 0.8473(5) 0.0272(15) Uani 1 1 d . . . . .
H29 H -0.2608 0.6989 0.8199 0.033 Uiso 1 1 calc R U . . .
C54 C 1.2346(7) 0.7581(5) 0.4327(5) 0.0364(19) Uani 1 1 d . . . . .
H54 H 1.2728 0.8103 0.4086 0.044 Uiso 1 1 calc R U . . .
C55 C 1.2985(7) 0.7317(5) 0.5134(5) 0.0310(17) Uani 1 1 d . . . . .
H55 H 1.3640 0.7739 0.5286 0.037 Uiso 1 1 calc R U . . .
C21 C -0.2506(6) 1.1236(5) 0.8364(4) 0.0230(14) Uani 1 1 d . . . . .
C15 C 0.2377(7) 1.1047(6) 0.7858(5) 0.0362(19) Uani 1 1 d . . . . .
H15 H 0.2689 1.1407 0.8307 0.043 Uiso 1 1 calc R U . . .
C42 C 0.7161(7) 0.6621(5) 0.3024(5) 0.0338(17) Uani 1 1 d . . . . .
H42A H 0.6825 0.7005 0.3379 0.041 Uiso 1 1 calc R U . . .
H42B H 0.6809 0.6701 0.2476 0.041 Uiso 1 1 calc R U . . .
C38 C 0.8783(7) 0.7492(5) 0.3671(5) 0.0339(18) Uani 1 1 d . . . . .
C4 C 0.8161(9) 0.7570(6) 0.5867(6) 0.048(2) Uani 1 1 d . . . . .
H4 H 0.8747 0.7795 0.5614 0.058 Uiso 1 1 calc R U . . .
C52 C 1.1316(8) 0.7754(6) 0.5354(6) 0.042(2) Uani 1 1 d . . . . .
C1 C 0.5546(8) 0.8261(7) 0.6304(6) 0.050(3) Uani 1 1 d . . . . .
C10 C 0.3433(19) 1.0287(13) 0.6119(12) 0.025(4) Uani 0.412(18) 1 d . U P A 2
C50 C 1.0585(9) 0.8291(5) 0.4028(7) 0.050(3) Uani 1 1 d . . . . .
H50A H 1.0194 0.8666 0.4354 0.060 Uiso 1 1 calc R U . . .
H50B H 1.0974 0.8707 0.3695 0.060 Uiso 1 1 calc R U . . .
C16 C 0.2959(9) 1.0893(9) 0.7256(7) 0.062(4) Uani 1 1 d . . . . .
H16 H 0.3673 1.1154 0.7284 0.075 Uiso 1 1 calc R U . . .
C12 C 0.2503(12) 1.0359(7) 0.6611(7) 0.064(4) Uani 1 1 d . . . . .
C6 C 0.6535(9) 0.6932(6) 0.6636(5) 0.048(3) Uani 1 1 d . . . . .
H6 H 0.5982 0.6716 0.6926 0.058 Uiso 1 1 calc R U . . .
C7 C 0.9065(10) 0.6207(8) 0.6147(8) 0.067(3) Uani 1 1 d . . . . .
H7A H 0.9072 0.5728 0.6550 0.081 Uiso 1 1 calc R U . . .
H7B H 0.9744 0.6596 0.6262 0.081 Uiso 1 1 calc R U . . .
C13 C 0.1477(12) 0.9984(6) 0.6589(6) 0.059(3) Uani 1 1 d . . . . .
H13 H 0.1156 0.9605 0.6154 0.071 Uiso 1 1 calc R U . . .
C8 C 0.8998(9) 0.5771(7) 0.5345(7) 0.056(3) Uani 1 1 d . . . . .
H8A H 0.9031 0.6239 0.4935 0.067 Uiso 1 1 calc R U . . .
H8B H 0.8323 0.5381 0.5217 0.067 Uiso 1 1 calc R U . . .
C5 C 0.7375(11) 0.6434(7) 0.6593(6) 0.057(3) Uani 1 1 d . . . . .
H5 H 0.7396 0.5856 0.6834 0.069 Uiso 1 1 calc R U . . .
C9 C 0.9960(10) 0.5202(9) 0.5388(7) 0.064(3) Uani 1 1 d . . . . .
H9A H 1.0622 0.5591 0.5574 0.076 Uiso 1 1 calc R U . . .
H9B H 0.9890 0.4713 0.5775 0.076 Uiso 1 1 calc R U . . .
O5 O 0.3657(15) 0.9502(11) 0.6029(11) 0.052(5) Uani 0.412(18) 1 d . U P A 2
N22 N 1.2291(5) 0.6765(4) 0.3850(4) 0.0293(14) Uani 1 1 d . . . . .
C53 C 1.1875(7) 0.6714(6) 0.3019(5) 0.0343(18) Uani 1 1 d . . . . .
H53A H 1.2198 0.6219 0.2768 0.041 Uiso 1 1 calc R U . . .
H53B H 1.2095 0.7290 0.2771 0.041 Uiso 1 1 calc R U . . .
N21 N 1.3249(5) 0.6409(4) 0.4972(4) 0.0289(14) Uani 1 1 d . . . . .
C56 C 1.2911(6) 0.6125(5) 0.4204(4) 0.0260(15) Uani 1 1 d . . . . .
C48 C 0.5944(6) 0.4043(5) 0.4525(4) 0.0276(15) Uani 1 1 d . . . . .
H48A H 0.5365 0.3584 0.4303 0.033 Uiso 1 1 calc R U . . .
H48B H 0.5632 0.4476 0.4854 0.033 Uiso 1 1 calc R U . . .
C49 C 0.7460(7) 0.2665(5) 0.3468(5) 0.0371(19) Uani 1 1 d . . . . .
H49A H 0.7962 0.2344 0.3195 0.044 Uiso 1 1 calc R U . . .
H49B H 0.6739 0.2350 0.3325 0.044 Uiso 1 1 calc R U . . .
N1 N 0.1355(5) 1.0682(4) 0.7806(3) 0.0234(12) Uani 1 1 d . . . . .
C11 C 0.2884(18) 1.0052(12) 0.5814(13) 0.051(5) Uani 0.588(18) 1 d . U P A 1
O3 O 0.4985(6) 0.8138(6) 0.6831(4) 0.061(2) Uani 1 1 d . . . . .
O6 O 0.3827(11) 1.0428(11) 0.5807(9) 0.054(4) Uani 0.588(18) 1 d . U P A 1
O1 O 0.5994(8) 1.0575(7) 0.5669(6) 0.079(3) Uani 1 1 d . U . . .
O2 O 0.5320(9) 0.8752(7) 0.5704(7) 0.094(3) Uani 1 1 d . U . . .
O19 O -0.1850(4) 1.1382(4) 0.7921(3) 0.0300(11) Uani 1 1 d . . . . .
O17 O 0.1490(5) 0.8583(4) 0.8026(3) 0.0305(12) Uani 1 1 d . . . . .
O10 O 1.3136(5) 0.5439(4) 0.3889(3) 0.0323(12) Uani 1 1 d . . . . .
O11 O 0.6441(5) 0.5961(4) 0.4442(3) 0.0346(12) Uani 1 1 d . . . . .
O14 O -0.3491(4) 1.0041(4) 1.0945(3) 0.0308(12) Uani 1 1 d . . . . .
O15 O -0.2596(5) 0.7851(4) 1.0461(3) 0.0365(13) Uani 1 1 d . . . . .
O8 O 0.8918(5) 0.3546(4) 0.2531(4) 0.0357(13) Uani 1 1 d . . . . .
O18 O -0.1314(5) 0.9339(4) 0.7341(3) 0.0339(12) Uani 1 1 d . . . . .
O16 O -0.0038(5) 0.7088(4) 1.1048(3) 0.0327(12) Uani 1 1 d . . . . .
O9 O 1.0681(5) 0.5122(4) 0.2308(4) 0.0387(14) Uani 1 1 d . . . . .
O12 O 0.8407(6) 0.7795(4) 0.4221(4) 0.0439(16) Uani 1 1 d . . . . .
O13 O 1.0615(6) 0.7991(5) 0.5692(5) 0.061(2) Uani 1 1 d . . . . .

loop_
_atom_site_aniso_label
_atom_site_aniso_U_11
_atom_site_aniso_U_22
_atom_site_aniso_U_33
_atom_site_aniso_U_23
_atom_site_aniso_U_13
_atom_site_aniso_U_12
U1 0.0383(3) 0.0306(2) 0.0343(3) 0.00146(17) 0.00576(18) 0.00796(17)
Br1 0.195(3) 0.188(3) 0.213(3) 0.075(3) -0.072(3) -0.099(3)
N9 0.031(3) 0.034(3) 0.016(3) 0.003(2) 0.006(2) 0.003(3)
O7 0.113(8) 0.114(8) 0.113(8) 0.000(2) 0.019(2) 0.008(2)
N5 0.024(3) 0.026(3) 0.031(3) 0.003(3) 0.002(3) 0.002(2)
N14 0.029(3) 0.033(3) 0.023(3) 0.004(3) 0.010(3) 0.006(3)
N16 0.030(3) 0.027(3) 0.027(3) 0.004(2) 0.006(3) 0.001(2)
N8 0.030(3) 0.032(3) 0.021(3) 0.009(2) 0.005(2) 0.005(3)
N15 0.027(3) 0.026(3) 0.023(3) 0.005(2) 0.004(2) 0.004(2)
N7 0.026(3) 0.027(3) 0.021(3) 0.002(2) 0.003(2) 0.006(2)
N24 0.032(3) 0.032(3) 0.026(3) 0.004(3) 0.001(3) 0.004(3)
N10 0.025(3) 0.036(3) 0.020(3) 0.005(2) 0.007(2) 0.004(3)
N6 0.028(3) 0.034(3) 0.023(3) 0.003(3) 0.001(2) 0.007(3)
N13 0.028(3) 0.031(3) 0.030(3) 0.007(3) 0.004(3) 0.000(3)
N12 0.025(3) 0.034(3) 0.027(3) 0.003(3) 0.004(3) 0.004(3)
N4 0.023(3) 0.027(3) 0.031(3) 0.002(3) 0.007(3) -0.001(2)
N26 0.027(3) 0.026(3) 0.033(4) -0.003(3) 0.001(3) 0.006(2)
N23 0.034(4) 0.033(3) 0.030(4) 0.010(3) -0.006(3) 0.004(3)
N25 0.026(3) 0.033(3) 0.028(3) 0.001(3) 0.003(3) 0.003(3)
N17 0.035(4) 0.031(3) 0.026(3) 0.004(3) 0.001(3) -0.002(3)
O4 0.053(8) 0.031(7) 0.034(7) 0.008(6) 0.013(6) 0.007(6)
N3 0.028(3) 0.026(3) 0.028(3) 0.004(2) 0.009(3) 0.001(2)
N20 0.037(4) 0.023(3) 0.038(4) -0.002(3) -0.004(3) 0.007(3)
N11 0.024(3) 0.028(3) 0.029(3) 0.000(2) 0.003(2) 0.001(2)
C33 0.014(3) 0.037(4) 0.034(4) 0.006(3) 0.008(3) 0.009(3)
N18 0.046(4) 0.026(3) 0.042(4) 0.002(3) -0.015(3) 0.000(3)
N19 0.055(5) 0.028(4) 0.047(5) -0.011(3) -0.022(4) 0.020(3)
C45 0.021(3) 0.030(4) 0.024(4) 0.003(3) -0.001(3) 0.003(3)
C17 0.034(4) 0.030(4) 0.016(3) 0.006(3) 0.020(3) 0.009(3)
C44 0.021(3) 0.033(4) 0.031(4) 0.004(3) 0.000(3) 0.010(3)
C41 0.033(4) 0.033(4) 0.018(4) 0.007(3) -0.004(3) -0.001(3)
C18 0.031(4) 0.030(4) 0.022(4) 0.009(3) 0.015(3) 0.011(3)
C22 0.024(4) 0.032(4) 0.027(4) 0.001(3) -0.004(3) 0.002(3)
C25 0.036(4) 0.026(3) 0.017(3) -0.003(3) 0.006(3) 0.011(3)
C31 0.018(3) 0.036(4) 0.031(4) 0.007(3) 0.003(3) 0.005(3)
C28 0.030(4) 0.021(3) 0.025(4) -0.001(3) 0.003(3) 0.005(3)
C23 0.026(4) 0.027(4) 0.024(4) 0.000(3) -0.005(3) -0.002(3)
N2 0.081(6) 0.037(4) 0.037(4) -0.007(3) -0.032(4) 0.019(4)
C46 0.019(3) 0.033(4) 0.029(4) -0.002(3) -0.001(3) 0.006(3)
C19 0.034(4) 0.028(4) 0.023(4) 0.011(3) 0.016(3) 0.012(3)
C14 0.057(5) 0.026(4) 0.024(4) 0.006(3) 0.016(4) 0.006(3)
C32 0.024(3) 0.034(4) 0.022(4) 0.009(3) 0.008(3) 0.008(3)
C40 0.029(4) 0.032(4) 0.022(4) 0.009(3) -0.003(3) -0.002(3)
C20 0.036(4) 0.024(3) 0.026(4) 0.008(3) 0.001(3) 0.005(3)
C30 0.021(3) 0.024(3) 0.028(4) -0.002(3) -0.003(3) -0.002(3)
C39 0.039(4) 0.024(4) 0.029(4) 0.013(3) -0.006(3) 0.001(3)
C27 0.030(4) 0.026(3) 0.018(3) 0.003(3) 0.008(3) 0.008(3)
C36 0.028(4) 0.026(4) 0.032(4) 0.006(3) 0.005(3) 0.001(3)
C47 0.024(3) 0.029(4) 0.026(4) -0.009(3) -0.001(3) 0.004(3)
C2 0.054(5) 0.035(4) 0.030(4) 0.012(3) -0.018(4) -0.022(4)
C43 0.033(4) 0.042(4) 0.018(4) -0.001(3) 0.004(3) 0.004(3)
C3 0.057(6) 0.030(4) 0.035(5) 0.009(3) -0.014(4) 0.004(4)
C37 0.032(4) 0.021(3) 0.025(4) 0.003(3) 0.005(3) 0.002(3)
C26 0.032(4) 0.036(4) 0.028(4) 0.009(3) 0.016(3) 0.012(3)
C34 0.020(3) 0.035(4) 0.038(4) 0.006(3) 0.008(3) -0.002(3)
C35 0.024(3) 0.028(4) 0.030(4) 0.003(3) 0.002(3) -0.005(3)
C24 0.037(4) 0.037(4) 0.015(3) -0.001(3) 0.001(3) 0.009(3)
C29 0.026(4) 0.027(4) 0.027(4) -0.001(3) 0.002(3) -0.001(3)
C54 0.045(5) 0.019(3) 0.039(5) 0.007(3) -0.014(4) -0.005(3)
C55 0.035(4) 0.020(3) 0.034(4) 0.003(3) -0.007(3) -0.003(3)
C21 0.022(3) 0.023(3) 0.024(4) 0.008(3) 0.004(3) 0.004(3)
C15 0.032(4) 0.053(5) 0.027(4) 0.017(4) 0.009(3) 0.013(4)
C42 0.033(4) 0.029(4) 0.038(5) 0.010(3) -0.001(3) 0.007(3)
C38 0.042(5) 0.023(4) 0.035(4) 0.008(3) -0.003(4) 0.005(3)
C4 0.061(6) 0.038(5) 0.039(5) 0.006(4) -0.017(4) 0.007(4)
C52 0.048(5) 0.025(4) 0.047(5) -0.014(4) -0.018(4) 0.012(4)
C1 0.043(5) 0.051(6) 0.046(6) 0.017(4) -0.023(4) -0.011(4)
C10 0.034(8) 0.021(7) 0.022(7) 0.009(6) 0.006(7) 0.011(6)
C50 0.061(6) 0.015(4) 0.065(7) -0.001(4) -0.027(5) 0.010(4)
C16 0.047(6) 0.087(8) 0.069(8) 0.058(7) 0.043(6) 0.043(6)
C12 0.123(11) 0.040(5) 0.051(6) 0.035(5) 0.064(7) 0.054(6)
C6 0.076(7) 0.033(5) 0.025(4) 0.012(3) -0.016(4) -0.019(5)
C7 0.067(7) 0.054(6) 0.075(8) 0.006(6) -0.025(6) 0.026(6)
C13 0.125(11) 0.029(4) 0.034(5) 0.002(4) 0.046(6) 0.016(5)
C8 0.058(6) 0.048(6) 0.069(7) 0.023(5) 0.023(6) 0.020(5)
C5 0.101(9) 0.033(5) 0.027(5) 0.009(4) -0.014(5) -0.018(5)
C9 0.062(7) 0.072(8) 0.054(7) 0.012(6) 0.000(6) 0.007(6)
O5 0.062(8) 0.040(7) 0.064(9) 0.015(6) 0.041(7) 0.013(6)
N22 0.029(3) 0.033(3) 0.024(3) 0.007(3) -0.002(3) 0.002(3)
C53 0.032(4) 0.040(4) 0.028(4) 0.014(3) 0.000(3) -0.002(3)
N21 0.034(3) 0.026(3) 0.024(3) 0.002(2) -0.007(3) 0.005(3)
C56 0.025(3) 0.025(3) 0.025(4) 0.005(3) 0.001(3) -0.006(3)
C48 0.027(4) 0.032(4) 0.024(4) 0.005(3) 0.002(3) 0.006(3)
C49 0.043(5) 0.027(4) 0.037(5) -0.009(3) -0.013(4) 0.007(3)
N1 0.029(3) 0.030(3) 0.017(3) 0.010(2) 0.015(2) 0.011(2)
C11 0.053(8) 0.048(8) 0.059(8) -0.006(6) 0.037(7) -0.009(6)
O3 0.052(4) 0.080(5) 0.045(4) 0.020(4) -0.001(3) -0.025(4)
O6 0.060(7) 0.049(7) 0.064(7) 0.018(6) 0.042(6) 0.018(5)
O1 0.081(3) 0.076(3) 0.078(3) -0.0045(19) 0.0104(19) 0.0047(19)
O2 0.097(6) 0.086(6) 0.101(6) 0.057(5) 0.016(5) 0.021(5)
O19 0.033(3) 0.032(3) 0.026(3) 0.008(2) 0.012(2) 0.000(2)
O17 0.042(3) 0.033(3) 0.021(3) 0.008(2) 0.011(2) 0.012(2)
O10 0.041(3) 0.028(3) 0.028(3) -0.001(2) 0.002(2) 0.004(2)
O11 0.042(3) 0.031(3) 0.032(3) 0.000(2) 0.008(2) 0.009(2)
O14 0.029(3) 0.040(3) 0.027(3) 0.012(2) 0.011(2) 0.009(2)
O15 0.044(3) 0.043(3) 0.024(3) 0.005(2) 0.008(2) 0.005(3)
O8 0.033(3) 0.041(3) 0.035(3) -0.007(2) 0.006(2) 0.012(2)
O18 0.035(3) 0.034(3) 0.033(3) 0.002(2) 0.005(2) 0.004(2)
O16 0.036(3) 0.041(3) 0.023(3) 0.004(2) 0.009(2) 0.003(2)
O9 0.032(3) 0.040(3) 0.045(4) -0.001(3) 0.004(3) 0.008(3)
O12 0.058(4) 0.029(3) 0.040(4) -0.004(3) -0.012(3) 0.012(3)
O13 0.065(5) 0.051(4) 0.062(5) -0.030(4) -0.026(4) 0.036(4)

loop_
_atom_type_symbol
_atom_type_description
_atom_type_scat_dispersion_real
_atom_type_scat_dispersion_imag
_atom_type_scat_source
C C 0.0033 0.0016 'International Tables Vol C Tables 4.2.6.8 and 6.1.1.4'
H H 0.0000 0.0000 'International Tables Vol C Tables 4.2.6.8 and 6.1.1.4'
N N 0.0061 0.0033 'International Tables Vol C Tables 4.2.6.8 and 6.1.1.4'
O O 0.0106 0.0060 'International Tables Vol C Tables 4.2.6.8 and 6.1.1.4'
U U -9.6767 9.6646 'International Tables Vol C Tables 4.2.6.8 and 6.1.1.4'
Br Br -0.2901 2.4595 'International Tables Vol C Tables 4.2.6.8 and 6.1.1.4'

loop_
_geom_angle_atom_site_label_1
_geom_angle_atom_site_label_2
_geom_angle_atom_site_label_3
_geom_angle
_geom_angle_site_symmetry_1
_geom_angle_site_symmetry_3
O1 U1 O1 180.0 . 2_676
O1 U1 O2 86.9(5) . .
O1 U1 O2 93.1(5) 2_676 .
O1 U1 O2 93.1(5) . 2_676
O1 U1 O2 86.9(5) 2_676 2_676
O2 U1 O2 180.0(6) . 2_676
O1 U1 O6 86.3(5) . .
O1 U1 O6 93.7(5) 2_676 .
O2 U1 O6 92.0(5) . .
O2 U1 O6 88.0(5) 2_676 .
O1 U1 O6 93.7(5) . 2_676
O1 U1 O6 86.3(5) 2_676 2_676
O2 U1 O6 88.0(5) . 2_676
O2 U1 O6 92.0(5) 2_676 2_676
O6 U1 O6 180.0(8) . 2_676
O1 U1 O4 84.4(5) . .
O1 U1 O4 95.6(5) 2_676 .
O2 U1 O4 108.5(5) . .
O2 U1 O4 71.5(5) 2_676 .
O1 U1 O4 95.6(5) . 2_676
O1 U1 O4 84.4(5) 2_676 2_676
O2 U1 O4 71.5(5) . 2_676
O2 U1 O4 108.5(5) 2_676 2_676
O4 U1 O4 180.0 . 2_676
O1 U1 O5 97.6(6) . .
O1 U1 O5 82.4(6) 2_676 .
O2 U1 O5 62.7(5) . .
O2 U1 O5 117.3(5) 2_676 .
O4 U1 O5 48.8(5) . .
O4 U1 O5 131.2(5) 2_676 .
O1 U1 O5 82.4(6) . 2_676
O1 U1 O5 97.6(6) 2_676 2_676
O2 U1 O5 117.3(5) . 2_676
O2 U1 O5 62.7(5) 2_676 2_676
O4 U1 O5 131.2(5) . 2_676
O4 U1 O5 48.8(5) 2_676 2_676
O5 U1 O5 180.0 . 2_676
O1 U1 C10 91.0(6) . 2_676
O1 U1 C10 89.0(6) 2_676 2_676
O2 U1 C10 95.4(4) . 2_676
O2 U1 C10 84.6(4) 2_676 2_676
O4 U1 C10 155.2(5) . 2_676
O4 U1 C10 24.8(5) 2_676 2_676
O5 U1 C10 155.8(5) . 2_676
O5 U1 C10 24.2(5) 2_676 2_676
O1 U1 C10 89.0(6) . .
O1 U1 C10 91.0(6) 2_676 .
O2 U1 C10 84.6(4) . .
O2 U1 C10 95.4(4) 2_676 .
O4 U1 C10 24.8(5) . .
O4 U1 C10 155.2(5) 2_676 .
O5 U1 C10 24.2(5) . .
O5 U1 C10 155.8(5) 2_676 .
C10 U1 C10 180.0 2_676 .
C37 N9 C27 113.2(6) . .
C37 N9 C20 122.3(6) . 2_577
C27 N9 C20 123.7(6) . 2_577
C23 N5 C22 122.5(6) . .
C23 N5 C30 112.7(6) . .
C22 N5 C30 124.8(6) . .
C33 N14 C32 112.6(7) . .
C33 N14 C26 122.8(6) . 2_577
C32 N14 C26 124.6(6) . 2_577
C44 N16 C42 121.7(7) . .
C44 N16 C45 112.0(6) . .
C42 N16 C45 122.6(6) . .
C25 N8 C27 112.7(6) . .
C25 N8 C26 121.9(6) . .
C27 N8 C26 125.1(6) . .
C44 N15 C48 123.0(7) . .
C44 N15 C46 111.9(6) . .
C48 N15 C46 125.1(6) . .
C25 N7 C24 120.5(6) . .
C25 N7 C28 110.8(6) . .
C24 N7 C28 119.4(6) . .
C41 N24 C40 112.4(6) . .
C41 N24 C43 122.8(7) . .
C40 N24 C43 123.2(6) . .
C37 N10 C28 112.3(6) . .
C37 N10 C36 123.0(6) . .
C28 N10 C36 124.6(6) . .
C23 N6 C24 123.6(7) . .
C23 N6 C29 112.7(6) . .
C24 N6 C29 123.0(6) . .
C33 N13 C34 122.7(7) . .
C33 N13 C31 112.6(6) . .
C34 N13 C31 124.2(7) . .
C35 N12 C30 111.6(6) . .
C35 N12 C34 121.6(7) . .
C30 N12 C34 122.1(6) . .
C21 N4 C31 113.0(6) . .
C21 N4 C22 121.8(6) . .
C31 N4 C22 124.2(6) . .
C47 N26 C49 120.5(7) . .
C47 N26 C46 111.0(6) . .
C49 N26 C46 124.2(7) . .
C41 N23 C39 112.1(6) . .
C41 N23 C53 121.2(7) . .
C39 N23 C53 122.2(7) . .
C47 N25 C43 121.4(7) . .
C47 N25 C45 112.9(6) . .
C43 N25 C45 125.4(6) . .
C38 N17 C42 121.8(7) . .
C38 N17 C40 112.8(7) . .
C42 N17 C40 124.5(7) . .
C10 O4 U1 95.9(14) . .
C21 N3 C32 112.7(6) . .
C21 N3 C20 122.2(6) . .
C32 N3 C20 122.6(6) . .
C52 N20 C55 112.8(7) . .
C52 N20 C49 122.7(8) . 2_766
C55 N20 C49 121.9(7) . 2_766
C35 N11 C29 112.0(6) . .
C35 N11 C36 121.8(7) . .
C29 N11 C36 122.1(6) . .
O14 C33 N14 126.9(8) . .
O14 C33 N13 125.1(7) . .
N14 C33 N13 108.0(7) . .
C38 N18 C50 122.4(9) . .
C38 N18 C39 112.9(7) . .
C50 N18 C39 124.6(9) . .
C52 N19 C54 112.7(7) . .
C52 N19 C50 122.6(9) . .
C54 N19 C50 123.2(9) . .
N25 C45 N16 115.9(6) . .
N25 C45 C46 102.8(6) . .
N16 C45 C46 102.1(6) . .
N25 C45 H45 111.8 . .
N16 C45 H45 111.8 . .
C46 C45 H45 111.8 . .
N1 C17 C18 114.1(6) . .
N1 C17 H17A 108.7 . .
C18 C17 H17A 108.7 . .
N1 C17 H17B 108.7 . .
C18 C17 H17B 108.7 . .
H17A C17 H17B 107.6 . .
O11 C44 N16 126.4(7) . .
O11 C44 N15 124.9(7) . .
N16 C44 N15 108.7(7) . .
O9 C41 N23 126.6(8) . .
O9 C41 N24 126.4(7) . .
N23 C41 N24 107.0(7) . .
C17 C18 C19 111.6(6) . .
C17 C18 H18A 109.3 . .
C19 C18 H18A 109.3 . .
C17 C18 H18B 109.3 . .
C19 C18 H18B 109.3 . .
H18A C18 H18B 108.0 . .
N4 C22 N5 113.4(6) . .
N4 C22 H22A 108.9 . .
N5 C22 H22A 108.9 . .
N4 C22 H22B 108.9 . .
N5 C22 H22B 108.9 . .
H22A C22 H22B 107.7 . .
O17 C25 N8 126.2(7) . .
O17 C25 N7 125.3(7) . .
N8 C25 N7 108.4(6) . .
N4 C31 N13 115.7(6) . .
N4 C31 C32 103.0(6) . .
N13 C31 C32 102.9(6) . .
N4 C31 H31 111.5 . .
N13 C31 H31 111.5 . .
C32 C31 H31 111.5 . .
N10 C28 N7 115.5(6) . .
N10 C28 C27 103.3(6) . .
N7 C28 C27 102.9(6) . .
N10 C28 H28 111.5 . .
N7 C28 H28 111.5 . .
C27 C28 H28 111.5 . .
O18 C23 N6 126.4(7) . .
O18 C23 N5 125.3(7) . .
N6 C23 N5 108.3(6) . .
C4 N2 C5 120.9(10) . .
C4 N2 C7 119.4(11) . .
C5 N2 C7 119.7(10) . .
N15 C46 N26 116.0(6) . .
N15 C46 C45 103.5(6) . .
N26 C46 C45 103.6(6) . .
N15 C46 H46 111.1 . .
N26 C46 H46 111.1 . .
C45 C46 H46 111.1 . .
C18 C19 C19 113.9(7) . 2_577
C18 C19 H19A 108.8 . .
C19 C19 H19A 108.8 2_577 .
C18 C19 H19B 108.8 . .
C19 C19 H19B 108.8 2_577 .
H19A C19 H19B 107.7 . .
N1 C14 C13 120.8(10) . .
N1 C14 H14 119.6 . .
C13 C14 H14 119.6 . .
N14 C32 N3 115.1(6) . .
N14 C32 C31 103.6(6) . .
N3 C32 C31 103.1(6) . .
N14 C32 H32 111.5 . .
N3 C32 H32 111.5 . .
C31 C32 H32 111.5 . .
N24 C40 N17 115.9(6) . .
N24 C40 C39 103.9(6) . .
N17 C40 C39 103.5(6) . .
N24 C40 H40 111.0 . .
N17 C40 H40 111.0 . .
C39 C40 H40 111.0 . .
N9 C20 N3 113.2(6) 2_577 .
N9 C20 H20A 108.9 2_577 .
N3 C20 H20A 108.9 . .
N9 C20 H20B 108.9 2_577 .
N3 C20 H20B 108.9 . .
H20A C20 H20B 107.8 . .
N5 C30 N12 114.8(6) . .
N5 C30 C29 103.4(6) . .
N12 C30 C29 102.5(6) . .
N5 C30 H30 111.8 . .
N12 C30 H30 111.8 . .
C29 C30 H30 111.8 . .
N18 C39 N23 116.6(6) . .
N18 C39 C40 103.1(7) . .
N23 C39 C40 102.7(6) . .
N18 C39 H39 111.2 . .
N23 C39 H39 111.2 . .
C40 C39 H39 111.2 . .
N8 C27 N9 115.9(6) . .
N8 C27 C28 103.0(6) . .
N9 C27 C28 102.2(6) . .
N8 C27 H27 111.6 . .
N9 C27 H27 111.6 . .
C28 C27 H27 111.6 . .
N10 C36 N11 114.0(6) . .
N10 C36 H36A 108.8 . .
N11 C36 H36A 108.8 . .
N10 C36 H36B 108.8 . .
N11 C36 H36B 108.8 . .
H36A C36 H36B 107.7 . .
O8 C47 N25 124.7(7) . .
O8 C47 N26 126.7(7) . .
N25 C47 N26 108.6(6) . .
C6 C2 C3 119.6(10) . .
C6 C2 C1 118.5(10) . .
C3 C2 C1 121.9(8) . .
N25 C43 N24 113.0(6) . .
N25 C43 H43A 109.0 . .
N24 C43 H43A 109.0 . .
N25 C43 H43B 109.0 . .
N24 C43 H43B 109.0 . .
H43A C43 H43B 107.8 . .
C4 C3 C2 118.8(9) . .
C4 C3 H3 120.6 . .
C2 C3 H3 120.6 . .
O16 C37 N10 125.7(7) . .
O16 C37 N9 126.1(7) . .
N10 C37 N9 108.2(6) . .
N8 C26 N14 114.9(6) . 2_577
N8 C26 H26A 108.5 . .
N14 C26 H26A 108.5 2_577 .
N8 C26 H26B 108.5 . .
N14 C26 H26B 108.5 2_577 .
H26A C26 H26B 107.5 . .
N13 C34 N12 113.7(6) . .
N13 C34 H34A 108.8 . .
N12 C34 H34A 108.8 . .
N13 C34 H34B 108.8 . .
N12 C34 H34B 108.8 . .
H34A C34 H34B 107.7 . .
O15 C35 N11 126.0(7) . .
O15 C35 N12 125.9(8) . .
N11 C35 N12 108.1(7) . .
N6 C24 N7 113.9(6) . .
N6 C24 H24A 108.8 . .
N7 C24 H24A 108.8 . .
N6 C24 H24B 108.8 . .
N7 C24 H24B 108.8 . .
H24A C24 H24B 107.7 . .
N11 C29 N6 115.4(6) . .
N11 C29 C30 104.3(6) . .
N6 C29 C30 102.8(6) . .
N11 C29 H29 111.3 . .
N6 C29 H29 111.3 . .
C30 C29 H29 111.3 . .
N19 C54 N22 116.1(7) . .
N19 C54 C55 103.1(7) . .
N22 C54 C55 103.2(6) . .
N19 C54 H54 111.3 . .
N22 C54 H54 111.3 . .
C55 C54 H54 111.3 . .
N20 C55 N21 115.5(6) . .
N20 C55 C54 103.3(7) . .
N21 C55 C54 102.6(6) . .
N20 C55 H55 111.6 . .
N21 C55 H55 111.6 . .
C54 C55 H55 111.6 . .
O19 C21 N3 126.0(7) . .
O19 C21 N4 126.3(7) . .
N3 C21 N4 107.7(6) . .
N1 C15 C16 119.6(10) . .
N1 C15 H15 120.2 . .
C16 C15 H15 120.2 . .
N16 C42 N17 113.1(6) . .
N16 C42 H42A 109.0 . .
N17 C42 H42A 109.0 . .
N16 C42 H42B 109.0 . .
N17 C42 H42B 109.0 . .
H42A C42 H42B 107.8 . .
O12 C38 N17 127.6(8) . .
O12 C38 N18 125.2(8) . .
N17 C38 N18 107.2(8) . .
N2 C4 C3 120.8(11) . .
N2 C4 H4 119.6 . .
C3 C4 H4 119.6 . .
O13 C52 N20 127.2(9) . .
O13 C52 N19 125.3(8) . .
N20 C52 N19 107.5(8) . .
O3 C1 O2 124.4(11) . .
O3 C1 C2 121.8(9) . .
O2 C1 C2 113.4(11) . .
O5 C10 O4 122(2) . .
O5 C10 C12 113.3(18) . .
O4 C10 C12 122.1(15) . .
O5 C10 U1 63.3(12) . .
O4 C10 U1 59.3(12) . .
C12 C10 U1 171.9(14) . .
N18 C50 N19 114.1(7) . .
N18 C50 H50A 108.7 . .
N19 C50 H50A 108.7 . .
N18 C50 H50B 108.7 . .
N19 C50 H50B 108.7 . .
H50A C50 H50B 107.6 . .
C15 C16 C12 119.8(11) . .
C15 C16 H16 120.1 . .
C12 C16 H16 120.1 . .
C13 C12 C16 118.8(8) . .
C13 C12 C10 137.1(14) . .
C16 C12 C10 103.7(14) . .
C13 C12 C11 106.3(13) . .
C16 C12 C11 134.9(14) . .
C5 C6 C2 119.9(11) . .
C5 C6 H6 120.0 . .
C2 C6 H6 120.0 . .
N2 C7 C8 112.6(9) . .
N2 C7 H7A 109.1 . .
C8 C7 H7A 109.1 . .
N2 C7 H7B 109.1 . .
C8 C7 H7B 109.1 . .
H7A C7 H7B 107.8 . .
C14 C13 C12 120.2(11) . .
C14 C13 H13 119.9 . .
C12 C13 H13 119.9 . .
C7 C8 C9 105.9(10) . .
C7 C8 H8A 110.6 . .
C9 C8 H8A 110.6 . .
C7 C8 H8B 110.6 . .
C9 C8 H8B 110.6 . .
H8A C8 H8B 108.7 . .
N2 C5 C6 119.9(9) . .
N2 C5 H5 120.0 . .
C6 C5 H5 120.0 . .
C9 C9 C8 111.2(13) 2_766 .
C9 C9 H9A 109.4 2_766 .
C8 C9 H9A 109.4 . .
C9 C9 H9B 109.4 2_766 .
C8 C9 H9B 109.4 . .
H9A C9 H9B 108.0 . .
C10 O5 U1 92.5(14) . .
C56 N22 C54 112.7(6) . .
C56 N22 C53 121.9(7) . .
C54 N22 C53 123.5(7) . .
N22 C53 N23 113.8(7) . .
N22 C53 H53A 108.8 . .
N23 C53 H53A 108.8 . .
N22 C53 H53B 108.8 . .
N23 C53 H53B 108.8 . .
H53A C53 H53B 107.7 . .
C56 N21 C55 113.2(6) . .
C56 N21 C48 121.3(6) . 2_766
C55 N21 C48 122.9(6) . 2_766
O10 C56 N22 126.1(7) . .
O10 C56 N21 126.5(7) . .
N22 C56 N21 107.4(7) . .
N15 C48 N21 114.2(6) . 2_766
N15 C48 H48A 108.7 . .
N21 C48 H48A 108.7 2_766 .
N15 C48 H48B 108.7 . .
N21 C48 H48B 108.7 2_766 .
H48A C48 H48B 107.6 . .
N26 C49 N20 112.8(6) . 2_766
N26 C49 H49A 109.0 . .
N20 C49 H49A 109.0 2_766 .
N26 C49 H49B 109.0 . .
N20 C49 H49B 109.0 2_766 .
H49A C49 H49B 107.8 . .
C14 N1 C15 120.7(7) . .
C14 N1 C17 118.2(7) . .
C15 N1 C17 121.1(7) . .
O6 C11 O7 125.3(19) . .
O6 C11 C12 107.3(18) . .
O7 C11 C12 126.1(19) . .
C11 O6 U1 125.1(13) . .
C1 O2 U1 159.1(10) . .

loop_
_geom_bond_atom_site_label_1
_geom_bond_atom_site_label_2
_geom_bond_distance
_geom_bond_site_symmetry_2
U1 O1 1.739(10) .
U1 O1 1.739(10) 2_676
U1 O2 2.241(8) .
U1 O2 2.241(9) 2_676
U1 O6 2.289(13) .
U1 O6 2.289(14) 2_676
U1 O4 2.593(17) .
U1 O4 2.593(17) 2_676
U1 O5 2.681(15) .
U1 O5 2.682(15) 2_676
U1 C10 3.00(2) 2_676
U1 C10 3.00(2) .
N9 C37 1.367(10) .
N9 C27 1.441(9) .
N9 C20 1.452(10) 2_577
O7 C11 1.30(3) .
N5 C23 1.362(10) .
N5 C22 1.445(10) .
N5 C30 1.446(9) .
N14 C33 1.366(10) .
N14 C32 1.443(9) .
N14 C26 1.457(11) 2_577
N16 C44 1.354(10) .
N16 C42 1.439(10) .
N16 C45 1.464(10) .
N8 C25 1.367(9) .
N8 C27 1.438(9) .
N8 C26 1.451(10) .
N15 C44 1.365(10) .
N15 C48 1.436(9) .
N15 C46 1.451(10) .
N7 C25 1.379(10) .
N7 C24 1.452(9) .
N7 C28 1.457(9) .
N24 C41 1.386(10) .
N24 C40 1.423(10) .
N24 C43 1.454(10) .
N10 C37 1.366(10) .
N10 C28 1.443(9) .
N10 C36 1.446(10) .
N6 C23 1.360(10) .
N6 C24 1.439(10) .
N6 C29 1.453(10) .
N13 C33 1.372(11) .
N13 C34 1.437(10) .
N13 C31 1.445(10) .
N12 C35 1.377(10) .
N12 C30 1.447(10) .
N12 C34 1.449(10) .
N4 C21 1.371(9) .
N4 C31 1.441(10) .
N4 C22 1.444(10) .
N26 C47 1.371(10) .
N26 C49 1.434(10) .
N26 C46 1.462(9) .
N23 C41 1.359(10) .
N23 C39 1.452(10) .
N23 C53 1.456(10) .
N25 C47 1.366(10) .
N25 C43 1.431(10) .
N25 C45 1.444(10) .
N17 C38 1.363(11) .
N17 C42 1.445(10) .
N17 C40 1.454(11) .
O4 C10 1.26(3) .
N3 C21 1.363(10) .
N3 C32 1.448(9) .
N3 C20 1.456(10) .
N20 C52 1.371(11) .
N20 C55 1.443(11) .
N20 C49 1.450(11) 2_766
N11 C35 1.364(10) .
N11 C29 1.429(10) .
N11 C36 1.456(9) .
C33 O14 1.218(9) .
N18 C38 1.387(12) .
N18 C50 1.442(11) .
N18 C39 1.446(12) .
N19 C52 1.389(13) .
N19 C54 1.441(13) .
N19 C50 1.443(10) .
C45 C46 1.546(11) .
C45 H45 1.0000 .
C17 N1 1.488(8) .
C17 C18 1.504(9) .
C17 H17A 0.9900 .
C17 H17B 0.9900 .
C44 O11 1.231(10) .
C41 O9 1.214(10) .
C18 C19 1.511(9) .
C18 H18A 0.9900 .
C18 H18B 0.9900 .
C22 H22A 0.9900 .
C22 H22B 0.9900 .
C25 O17 1.216(9) .
C31 C32 1.553(11) .
C31 H31 1.0000 .
C28 C27 1.568(10) .
C28 H28 1.0000 .
C23 O18 1.216(9) .
N2 C4 1.340(12) .
N2 C5 1.346(16) .
N2 C7 1.456(14) .
C46 H46 1.0000 .
C19 C19 1.533(13) 2_577
C19 H19A 0.9900 .
C19 H19B 0.9900 .
C14 N1 1.338(11) .
C14 C13 1.358(12) .
C14 H14 0.9500 .
C32 H32 1.0000 .
C40 C39 1.541(11) .
C40 H40 1.0000 .
C20 N9 1.452(10) 2_577
C20 H20A 0.9900 .
C20 H20B 0.9900 .
C30 C29 1.550(10) .
C30 H30 1.0000 .
C39 H39 1.0000 .
C27 H27 1.0000 .
C36 H36A 0.9900 .
C36 H36B 0.9900 .
C47 O8 1.223(9) .
C2 C6 1.369(11) .
C2 C3 1.380(14) .
C2 C1 1.474(16) .
C43 H43A 0.9900 .
C43 H43B 0.9900 .
C3 C4 1.357(14) .
C3 H3 0.9500 .
C37 O16 1.219(9) .
C26 N14 1.457(11) 2_577
C26 H26A 0.9900 .
C26 H26B 0.9900 .
C34 H34A 0.9900 .
C34 H34B 0.9900 .
C35 O15 1.221(10) .
C24 H24A 0.9900 .
C24 H24B 0.9900 .
C29 H29 1.0000 .
C54 N22 1.441(11) .
C54 C55 1.565(11) .
C54 H54 1.0000 .
C55 N21 1.443(10) .
C55 H55 1.0000 .
C21 O19 1.210(9) .
C15 N1 1.353(11) .
C15 C16 1.376(13) .
C15 H15 0.9500 .
C42 H42A 0.9900 .
C42 H42B 0.9900 .
C38 O12 1.210(11) .
C4 H4 0.9500 .
C52 O13 1.200(13) .
C1 O3 1.230(14) .
C1 O2 1.272(12) .
C10 O5 1.23(2) .
C10 C12 1.55(3) .
C50 H50A 0.9900 .
C50 H50B 0.9900 .
C16 C12 1.380(19) .
C16 H16 0.9500 .
C12 C13 1.368(19) .
C12 C11 1.58(2) .
C6 C5 1.355(17) .
C6 H6 0.9500 .
C7 C8 1.497(18) .
C7 H7A 0.9900 .
C7 H7B 0.9900 .
C13 H13 0.9500 .
C8 C9 1.533(16) .
C8 H8A 0.9900 .
C8 H8B 0.9900 .
C5 H5 0.9500 .
C9 C9 1.47(2) 2_766
C9 H9A 0.9900 .
C9 H9B 0.9900 .
N22 C56 1.370(10) .
N22 C53 1.441(10) .
C53 H53A 0.9900 .
C53 H53B 0.9900 .
N21 C56 1.372(10) .
N21 C48 1.451(9) 2_766
C56 O10 1.217(9) .
C48 N21 1.451(9) 2_766
C48 H48A 0.9900 .
C48 H48B 0.9900 .
C49 N20 1.450(11) 2_766
C49 H49A 0.9900 .
C49 H49B 0.9900 .
C11 O6 1.28(2) .
